data_7209572
loop_
_publ_author_name
'Chen, Yanmei'
'Li, Lei'
'Cao, Yanyuan'
'Wu, Jian'
'Gao, Qian'
'Li, Yahong'
'Hu, Hailiang'
'Liu, Wei'
'Liu, Yonglu'
'Kang, Zhenhui'
'Li, Jingping'

_publ_section_title
;
 CuII-mediated controllable creation of tertiary and quaternary carbon
 centers: designed assembly and structures of a new class of copper
 complexes supported by in situ generated substituted
 1-pyridineimidazo[1,5-a]pyridine ligands
;
_journal_issue 14
_journal_name_full CrystEngComm
_journal_page_first 2675
_journal_paper_doi 10.1039/c3ce00012e
_journal_volume 15
_journal_year 2013
_chemical_formula_moiety 'C74 H50 Cu3 N18, 3(Cl2 Cu), 2(C2 H6 O)'
_chemical_formula_sum 'C78 H62 Cl6 Cu6 N18 O2'
_chemical_formula_weight 1877.40
_chemical_name_systematic
;
?
;
_space_group_IT_number 15
_symmetry_cell_setting monoclinic
_symmetry_space_group_name_Hall '-C 2yc'
_symmetry_space_group_name_H-M 'C 1 2/c 1'
_atom_sites_solution_hydrogens geom
_atom_sites_solution_primary direct
_atom_sites_solution_secondary difmap
_audit_creation_method SHELXL-97
_cell_angle_alpha 90.00
_cell_angle_beta 101.0700(10)
_cell_angle_gamma 90.00
_cell_formula_units_Z 4
_cell_length_a 16.8960(10)
_cell_length_b 16.5030(10)
_cell_length_c 27.4254(16)
_cell_measurement_reflns_used 6221
_cell_measurement_temperature 291(2)
_cell_measurement_theta_max 25.326
_cell_measurement_theta_min 2.438
_cell_volume 7504.9(8)
_computing_cell_refinement 'SAINT (Bruker, 2005)'
_computing_data_collection 'APEX-II (Bruker, 2005)'
_computing_data_reduction 'SAINT (Bruker, 2005)'
_computing_molecular_graphics 'SHELXTL (Sheldrick, 2008) and DIAMOND (Brandenburg, 1999)'
_computing_publication_material 'SHELXTL (Sheldrick, 2008)'
_computing_structure_refinement 'SHELXL-97 (Sheldrick, 2008)'
_computing_structure_solution 'SHELXS-97 (Sheldrick, 2008)'
_diffrn_ambient_temperature 291(2)
_diffrn_measured_fraction_theta_full 0.992
_diffrn_measured_fraction_theta_max 0.992
_diffrn_measurement_device_type 'CCD apexII detector'
_diffrn_measurement_method 'phi and omega scans'
_diffrn_radiation_monochromator graphite
_diffrn_radiation_source 'fine-focus sealed tube'
_diffrn_radiation_type MoK\a
_diffrn_radiation_wavelength 0.71073
_diffrn_reflns_av_R_equivalents 0.0253
_diffrn_reflns_av_sigmaI/netI 0.0280
_diffrn_reflns_limit_h_max 20
_diffrn_reflns_limit_h_min -20
_diffrn_reflns_limit_k_max 18
_diffrn_reflns_limit_k_min -19
_diffrn_reflns_limit_l_max 27
_diffrn_reflns_limit_l_min -32
_diffrn_reflns_number 20149
_diffrn_reflns_theta_full 25.00
_diffrn_reflns_theta_max 25.00
_diffrn_reflns_theta_min 1.80
_exptl_absorpt_coefficient_mu 1.945
_exptl_absorpt_correction_T_max 0.6419
_exptl_absorpt_correction_T_min 0.6023
_exptl_absorpt_correction_type multi-scan
_exptl_absorpt_process_details 'SADABS (Bruker, 2005)'
_exptl_crystal_colour red
_exptl_crystal_density_diffrn 1.662
_exptl_crystal_density_method 'not measured'
_exptl_crystal_description block
_exptl_crystal_F_000 3792
_exptl_crystal_size_max 0.29
_exptl_crystal_size_mid 0.26
_exptl_crystal_size_min 0.25
_refine_diff_density_max 0.458
_refine_diff_density_min -0.462
_refine_diff_density_rms 0.060
_refine_ls_extinction_method none
_refine_ls_goodness_of_fit_ref 1.027
_refine_ls_hydrogen_treatment constr
_refine_ls_matrix_type full
_refine_ls_number_parameters 508
_refine_ls_number_reflns 6548
_refine_ls_number_restraints 38
_refine_ls_restrained_S_all 1.024
_refine_ls_R_factor_all 0.0470
_refine_ls_R_factor_gt 0.0344
_refine_ls_shift/su_max 0.001
_refine_ls_shift/su_mean 0.000
_refine_ls_structure_factor_coef Fsqd
_refine_ls_weighting_details 'calc w=1/[\s^2^(Fo^2^)+(0.0522P)^2^+8.2587P] where P=(Fo^2^+2Fc^2^)/3'
_refine_ls_weighting_scheme calc
_refine_ls_wR_factor_gt 0.0889
_refine_ls_wR_factor_ref 0.0967
_reflns_number_gt 5266
_reflns_number_total 6548
_reflns_threshold_expression >2sigma(I)
_cod_data_source_file c3ce00012e.txt
_cod_data_source_block ccdc_917330
_cod_original_sg_symbol_H-M 'C 2/c'
_cod_database_code 7209572

loop_
_symmetry_equiv_pos_as_xyz
'x, y, z'
'-x, y, -z+1/2'
'x+1/2, y+1/2, z'
'-x+1/2, y+1/2, -z+1/2'
'-x, -y, -z'
'x, -y, z-1/2'
'-x+1/2, -y+1/2, -z'
'x+1/2, -y+1/2, z-1/2'

loop_
_atom_site_label
_atom_site_type_symbol
_atom_site_fract_x
_atom_site_fract_y
_atom_site_fract_z
_atom_site_U_iso_or_equiv
_atom_site_adp_type
_atom_site_occupancy
_atom_site_symmetry_multiplicity
_atom_site_calc_flag
_atom_site_refinement_flags
_atom_site_disorder_assembly
_atom_site_disorder_group
Cu1 Cu 0.48470(2) 0.44276(2) 0.163368(13) 0.03641(11) Uani 1 1 d . . .
Cu2 Cu 0.5000 0.20307(3) 0.2500 0.04049(14) Uani 1 2 d S . .
Cu3 Cu 0.0000 0.37953(4) 0.2500 0.06287(19) Uani 1 2 d S . .
Cu4 Cu 0.19866(3) 0.43048(3) 0.497828(17) 0.06435(15) Uani 1 1 d . . .
Cl3 Cl 0.09559(8) 0.35973(6) 0.48219(4) 0.0797(3) Uani 1 1 d . . .
Cl2 Cl 0.30264(7) 0.50079(8) 0.50807(4) 0.0841(3) Uani 1 1 d . . .
Cl1 Cl 0.12026(6) 0.37754(6) 0.24258(5) 0.0808(3) Uani 1 1 d . . .
N5 N 0.42440(13) 0.48164(12) 0.28463(7) 0.0273(5) Uani 1 1 d . . .
N9 N 0.61516(13) 0.26063(13) 0.13805(8) 0.0303(5) Uani 1 1 d . . .
C24 C 0.33059(16) 0.51603(16) 0.21989(10) 0.0315(6) Uani 1 1 d . . .
N6 N 0.36858(13) 0.58633(13) 0.24080(8) 0.0299(5) Uani 1 1 d . . .
N2 N 0.39958(12) 0.35903(12) 0.16268(7) 0.0275(5) Uani 1 1 d . . .
N7 N 0.47814(15) 0.12648(14) 0.18812(9) 0.0405(6) Uani 1 1 d . . .
C12 C 0.35496(15) 0.32663(15) 0.19365(9) 0.0278(5) Uani 1 1 d . . .
N8 N 0.42523(13) 0.25254(13) 0.28989(8) 0.0300(5) Uani 1 1 d . . .
N3 N 0.33843(13) 0.25091(13) 0.12567(8) 0.0306(5) Uani 1 1 d . . .
N1 N 0.48394(13) 0.39431(13) 0.09326(8) 0.0311(5) Uani 1 1 d . . .
C13 C 0.34206(15) 0.36485(15) 0.24166(9) 0.0284(6) Uani 1 1 d . . .
H13 H 0.2834 0.3659 0.2390 0.034 Uiso 1 1 calc R . .
N4 N 0.52936(14) 0.56745(14) 0.34887(8) 0.0330(5) Uani 1 1 d . . .
C33 C 0.6842(2) 0.2994(2) 0.07504(11) 0.0505(8) Uani 1 1 d . . .
H33 H 0.6951 0.2919 0.0434 0.061 Uiso 1 1 calc R . .
C25 C 0.36750(15) 0.45221(15) 0.24786(9) 0.0280(6) Uani 1 1 d . . .
C1 C 0.42856(16) 0.33549(16) 0.08033(9) 0.0309(6) Uani 1 1 d . . .
C36 C 0.65429(16) 0.32184(16) 0.16881(9) 0.0304(6) Uani 1 1 d . . .
C19 C 0.42468(16) 0.56285(15) 0.28054(10) 0.0293(6) Uani 1 1 d . . .
C37 C 0.37277(15) 0.31437(15) 0.28707(9) 0.0271(5) Uani 1 1 d . . .
C11 C 0.31628(16) 0.25867(16) 0.17203(10) 0.0326(6) Uani 1 1 d . . .
C21 C 0.29157(19) 0.66549(19) 0.17821(12) 0.0457(8) Uani 1 1 d . . .
H21 H 0.2788 0.7154 0.1631 0.055 Uiso 1 1 calc R . .
C32 C 0.62987(19) 0.25145(18) 0.09049(10) 0.0405(7) Uani 1 1 d . . .
H32 H 0.6023 0.2124 0.0694 0.049 Uiso 1 1 calc R . .
C20 C 0.34970(18) 0.66137(17) 0.21831(11) 0.0370(6) Uani 1 1 d . . .
H20 H 0.3773 0.7078 0.2311 0.044 Uiso 1 1 calc R . .
C6 C 0.38917(16) 0.31343(16) 0.12136(9) 0.0296(6) Uani 1 1 d . . .
C10 C 0.26425(19) 0.20095(19) 0.18652(12) 0.0468(8) Uani 1 1 d . . .
H10 H 0.2494 0.2049 0.2174 0.056 Uiso 1 1 calc R . .
C7 C 0.30917(19) 0.18713(18) 0.09439(11) 0.0425(7) Uani 1 1 d . . .
H7 H 0.3245 0.1817 0.0637 0.051 Uiso 1 1 calc R . .
C31 C 0.56716(16) 0.21967(16) 0.16465(10) 0.0312(6) Uani 1 1 d . . .
C18 C 0.57584(19) 0.60452(19) 0.38700(11) 0.0431(7) Uani 1 1 d . . .
H18 H 0.6135 0.5737 0.4084 0.052 Uiso 1 1 calc R . .
C15 C 0.46717(19) 0.69515(18) 0.32564(12) 0.0435(7) Uani 1 1 d . . .
H15 H 0.4289 0.7253 0.3042 0.052 Uiso 1 1 calc R . .
C5 C 0.52266(17) 0.42185(18) 0.05850(11) 0.0383(7) Uani 1 1 d . . .
H5 H 0.5604 0.4629 0.0671 0.046 Uiso 1 1 calc R . .
C34 C 0.7253(2) 0.3608(2) 0.10569(12) 0.0520(8) Uani 1 1 d . . .
H34 H 0.7630 0.3931 0.0943 0.062 Uiso 1 1 calc R . .
C8 C 0.2587(2) 0.1336(2) 0.10864(13) 0.0538(9) Uani 1 1 d . . .
H8 H 0.2383 0.0915 0.0873 0.065 Uiso 1 1 calc R . .
C14 C 0.47499(16) 0.61274(16) 0.31825(10) 0.0305(6) Uani 1 1 d . . .
C35 C 0.70975(18) 0.37250(18) 0.15149(11) 0.0402(7) Uani 1 1 d . . .
H35 H 0.7355 0.4138 0.1715 0.048 Uiso 1 1 calc R . .
C23 C 0.26865(19) 0.52256(19) 0.17826(11) 0.0459(7) Uani 1 1 d . . .
H23 H 0.2413 0.4765 0.1646 0.055 Uiso 1 1 calc R . .
C9 C 0.2358(2) 0.1396(2) 0.15533(14) 0.0572(9) Uani 1 1 d . . .
H9 H 0.2012 0.1013 0.1647 0.069 Uiso 1 1 calc R . .
C30 C 0.4360(2) 0.0575(2) 0.18318(14) 0.0538(8) Uani 1 1 d . . .
H30 H 0.4087 0.0427 0.2082 0.065 Uiso 1 1 calc R . .
C2 C 0.4117(2) 0.3048(2) 0.03265(11) 0.0463(8) Uani 1 1 d . . .
H2 H 0.3723 0.2652 0.0240 0.056 Uiso 1 1 calc R . .
C28 C 0.4689(2) 0.0297(2) 0.10577(16) 0.0701(11) Uani 1 1 d . . .
H28 H 0.4646 -0.0026 0.0776 0.084 Uiso 1 1 calc R . .
C17 C 0.5711(2) 0.6859(2) 0.39631(12) 0.0521(8) Uani 1 1 d . . .
H17 H 0.6046 0.7093 0.4236 0.063 Uiso 1 1 calc R . .
C29 C 0.4315(2) 0.0079(2) 0.14301(16) 0.0642(10) Uani 1 1 d . . .
H29 H 0.4029 -0.0405 0.1413 0.077 Uiso 1 1 calc R . .
C4 C 0.5098(2) 0.3930(2) 0.01108(11) 0.0474(8) Uani 1 1 d . . .
H4 H 0.5386 0.4134 -0.0119 0.057 Uiso 1 1 calc R . .
C22 C 0.2486(2) 0.5958(2) 0.15798(12) 0.0542(9) Uani 1 1 d . . .
H22 H 0.2067 0.6006 0.1307 0.065 Uiso 1 1 calc R . .
C27 C 0.5138(2) 0.1003(2) 0.10965(14) 0.0558(9) Uani 1 1 d . . .
H27 H 0.5404 0.1158 0.0844 0.067 Uiso 1 1 calc R . .
C16 C 0.5168(2) 0.7317(2) 0.36506(13) 0.0516(8) Uani 1 1 d . . .
H16 H 0.5133 0.7872 0.3703 0.062 Uiso 1 1 calc R . .
C26 C 0.51840(17) 0.14751(17) 0.15192(11) 0.0364(6) Uani 1 1 d . . .
C3 C 0.4538(2) 0.3336(2) -0.00176(12) 0.0539(9) Uani 1 1 d . . .
H3 H 0.4441 0.3126 -0.0338 0.065 Uiso 1 1 calc R . .
O1 O 0.3017(3) 0.1541(2) -0.02586(15) 0.1289(15) Uani 1 1 d D . .
H1 H 0.2628 0.1221 -0.0244 0.193 Uiso 1 1 d R A .
C38 C 0.3673(5) 0.1176(7) -0.0445(3) 0.147(3) Uani 0.570(8) 1 d PDU A 1
H38A H 0.3644 0.0591 -0.0424 0.176 Uiso 0.570(8) 1 calc PR A 1
H38B H 0.4185 0.1353 -0.0250 0.176 Uiso 0.570(8) 1 calc PR A 1
C39 C 0.3607(7) 0.1429(8) -0.0969(3) 0.147(3) Uani 0.570(8) 1 d PDU A 1
H39A H 0.3093 0.1265 -0.1157 0.220 Uiso 0.570(8) 1 calc PR A 1
H39B H 0.4030 0.1179 -0.1105 0.220 Uiso 0.570(8) 1 calc PR A 1
H39C H 0.3656 0.2008 -0.0984 0.220 Uiso 0.570(8) 1 calc PR A 1
C38A C 0.3176(9) 0.1441(9) -0.0752(2) 0.146(3) Uiso 0.430(8) 1 d PDU A 2
H38C H 0.3371 0.1945 -0.0868 0.176 Uiso 0.430(8) 1 calc PR A 2
H38D H 0.2686 0.1286 -0.0979 0.176 Uiso 0.430(8) 1 calc PR A 2
C39A C 0.3793(9) 0.0799(9) -0.0733(5) 0.147(3) Uiso 0.430(8) 1 d PDU A 2
H39D H 0.4123 0.0782 -0.0407 0.220 Uiso 0.430(8) 1 calc PR A 2
H39E H 0.4124 0.0915 -0.0973 0.220 Uiso 0.430(8) 1 calc PR A 2
H39F H 0.3532 0.0285 -0.0808 0.220 Uiso 0.430(8) 1 calc PR A 2

loop_
_atom_site_aniso_label
_atom_site_aniso_U_11
_atom_site_aniso_U_22
_atom_site_aniso_U_33
_atom_site_aniso_U_23
_atom_site_aniso_U_13
_atom_site_aniso_U_12
Cu1 0.0398(2) 0.0339(2) 0.03384(19) -0.00542(14) 0.00292(15) -0.00862(15)
Cu2 0.0458(3) 0.0430(3) 0.0360(3) 0.000 0.0162(2) 0.000
Cu3 0.0477(3) 0.0507(4) 0.0871(5) 0.000 0.0051(3) 0.000
Cu4 0.0814(3) 0.0633(3) 0.0474(3) 0.0023(2) 0.0100(2) 0.0101(2)
Cl3 0.1122(9) 0.0661(6) 0.0557(6) 0.0153(5) 0.0037(6) -0.0111(6)
Cl2 0.0718(7) 0.0909(8) 0.0832(8) 0.0091(6) -0.0012(6) 0.0098(6)
Cl1 0.0508(5) 0.0641(6) 0.1268(10) -0.0193(6) 0.0149(6) -0.0007(5)
N5 0.0313(12) 0.0262(11) 0.0251(11) 0.0015(9) 0.0070(9) 0.0027(9)
N9 0.0362(12) 0.0305(12) 0.0239(11) -0.0009(9) 0.0050(9) 0.0072(10)
C24 0.0339(14) 0.0320(14) 0.0283(14) 0.0009(11) 0.0050(12) 0.0046(12)
N6 0.0344(12) 0.0267(11) 0.0294(12) 0.0021(9) 0.0084(10) 0.0063(9)
N2 0.0297(11) 0.0293(11) 0.0232(11) -0.0002(9) 0.0043(9) -0.0029(9)
N7 0.0404(14) 0.0340(13) 0.0455(15) -0.0037(11) 0.0043(12) -0.0040(11)
C12 0.0292(13) 0.0292(13) 0.0243(13) 0.0022(10) 0.0031(11) 0.0002(11)
N8 0.0331(12) 0.0291(12) 0.0286(12) 0.0028(9) 0.0083(9) -0.0025(10)
N3 0.0336(12) 0.0329(12) 0.0256(11) -0.0032(9) 0.0059(9) -0.0061(10)
N1 0.0334(12) 0.0323(12) 0.0280(12) 0.0010(9) 0.0072(10) -0.0009(10)
C13 0.0284(13) 0.0317(14) 0.0248(13) -0.0002(11) 0.0045(11) 0.0001(11)
N4 0.0360(12) 0.0349(13) 0.0286(12) -0.0003(9) 0.0074(10) -0.0049(10)
C33 0.070(2) 0.059(2) 0.0274(15) 0.0036(14) 0.0207(15) 0.0082(17)
C25 0.0315(14) 0.0290(14) 0.0239(13) 0.0006(10) 0.0063(11) 0.0027(11)
C1 0.0358(15) 0.0313(14) 0.0253(13) -0.0004(11) 0.0054(11) 0.0019(12)
C36 0.0358(15) 0.0288(14) 0.0262(13) 0.0012(11) 0.0051(11) 0.0059(11)
C19 0.0312(14) 0.0281(14) 0.0297(14) 0.0020(11) 0.0091(11) 0.0056(11)
C37 0.0307(13) 0.0251(13) 0.0251(13) -0.0004(10) 0.0042(11) -0.0035(11)
C11 0.0346(15) 0.0353(15) 0.0286(14) -0.0031(11) 0.0080(12) -0.0038(12)
C21 0.0531(19) 0.0382(17) 0.0450(18) 0.0116(14) 0.0077(15) 0.0178(15)
C32 0.0537(18) 0.0423(17) 0.0254(14) -0.0021(12) 0.0074(13) 0.0081(14)
C20 0.0457(17) 0.0289(14) 0.0390(16) 0.0050(12) 0.0149(14) 0.0105(12)
C6 0.0335(14) 0.0307(14) 0.0235(13) -0.0008(11) 0.0025(11) -0.0025(11)
C10 0.0517(19) 0.0475(18) 0.0459(18) -0.0045(14) 0.0215(15) -0.0161(15)
C7 0.0488(18) 0.0435(17) 0.0345(15) -0.0130(13) 0.0060(13) -0.0105(14)
C31 0.0350(15) 0.0310(14) 0.0275(14) -0.0020(11) 0.0060(11) 0.0027(11)
C18 0.0443(17) 0.0493(19) 0.0343(16) 0.0011(13) 0.0039(14) -0.0048(14)
C15 0.0501(18) 0.0326(16) 0.0471(18) -0.0017(13) 0.0075(15) 0.0017(13)
C5 0.0385(16) 0.0399(16) 0.0372(16) 0.0057(13) 0.0093(13) -0.0023(13)
C34 0.062(2) 0.059(2) 0.0400(18) 0.0099(15) 0.0208(16) -0.0051(17)
C8 0.063(2) 0.0474(19) 0.053(2) -0.0176(16) 0.0167(17) -0.0216(17)
C14 0.0333(14) 0.0307(14) 0.0289(14) 0.0009(11) 0.0097(11) -0.0008(11)
C35 0.0489(17) 0.0383(16) 0.0342(15) 0.0055(12) 0.0099(13) -0.0019(13)
C23 0.0475(18) 0.0425(18) 0.0420(17) 0.0004(14) -0.0055(14) 0.0056(14)
C9 0.060(2) 0.054(2) 0.063(2) -0.0130(17) 0.0250(18) -0.0278(17)
C30 0.053(2) 0.0442(19) 0.063(2) -0.0031(16) 0.0104(17) -0.0106(16)
C2 0.059(2) 0.0498(18) 0.0312(16) -0.0066(13) 0.0121(14) -0.0147(16)
C28 0.072(3) 0.063(2) 0.073(3) -0.038(2) 0.008(2) -0.015(2)
C17 0.058(2) 0.056(2) 0.0414(18) -0.0139(15) 0.0056(16) -0.0158(17)
C29 0.062(2) 0.047(2) 0.080(3) -0.0156(19) 0.006(2) -0.0175(17)
C4 0.059(2) 0.053(2) 0.0347(17) 0.0097(14) 0.0207(15) 0.0011(16)
C22 0.057(2) 0.056(2) 0.0429(18) 0.0068(15) -0.0097(16) 0.0171(17)
C27 0.056(2) 0.060(2) 0.053(2) -0.0238(17) 0.0138(17) -0.0100(17)
C16 0.066(2) 0.0351(17) 0.055(2) -0.0120(15) 0.0147(17) -0.0096(16)
C26 0.0346(15) 0.0368(16) 0.0368(15) -0.0054(12) 0.0047(13) 0.0036(12)
C3 0.072(2) 0.063(2) 0.0295(16) -0.0071(15) 0.0178(16) -0.0101(18)
O1 0.155(4) 0.124(3) 0.122(3) -0.048(3) 0.063(3) -0.051(3)
C38 0.147(3) 0.147(3) 0.147(3) -0.0003(8) 0.0287(10) 0.0001(8)
C39 0.147(3) 0.147(3) 0.147(3) -0.0001(7) 0.0282(8) 0.0001(7)

loop_
_atom_type_symbol
_atom_type_description
_atom_type_scat_dispersion_real
_atom_type_scat_dispersion_imag
_atom_type_scat_source
C C 0.0033 0.0016 'International Tables Vol C Tables 4.2.6.8 and 6.1.1.4'
H H 0.0000 0.0000 'International Tables Vol C Tables 4.2.6.8 and 6.1.1.4'
N N 0.0061 0.0033 'International Tables Vol C Tables 4.2.6.8 and 6.1.1.4'
O O 0.0106 0.0060 'International Tables Vol C Tables 4.2.6.8 and 6.1.1.4'
Cl Cl 0.1484 0.1585 'International Tables Vol C Tables 4.2.6.8 and 6.1.1.4'
Cu Cu 0.3201 1.2651 'International Tables Vol C Tables 4.2.6.8 and 6.1.1.4'

loop_
_geom_angle_atom_site_label_1
_geom_angle_atom_site_label_2
_geom_angle_atom_site_label_3
_geom_angle
_geom_angle_site_symmetry_1
_geom_angle_site_symmetry_3
N5 Cu1 N2 133.36(8) 2_655 .
N5 Cu1 N1 130.77(9) 2_655 .
N2 Cu1 N1 81.28(8) . .
N5 Cu1 N4 81.15(9) 2_655 2_655
N2 Cu1 N4 128.43(9) . 2_655
N1 Cu1 N4 104.45(9) . 2_655
N8 Cu2 N8 131.75(12) 2_655 .
N8 Cu2 N7 80.46(9) 2_655 .
N8 Cu2 N7 131.28(9) . .
N8 Cu2 N7 131.28(9) 2_655 2_655
N8 Cu2 N7 80.46(9) . 2_655
N7 Cu2 N7 105.63(14) . 2_655
Cl1 Cu3 Cl1 178.19(7) 2 .
Cl3 Cu4 Cl2 175.80(5) . .
C19 N5 C25 108.1(2) . .
C19 N5 Cu1 111.49(17) . 2_655
C25 N5 Cu1 139.80(18) . 2_655
C31 N9 C32 132.9(2) . .
C31 N9 C36 107.2(2) . .
C32 N9 C36 119.9(2) . .
C25 C24 N6 106.5(2) . .
C25 C24 C23 134.5(3) . .
N6 C24 C23 119.0(2) . .
C19 N6 C24 106.7(2) . .
C19 N6 C20 132.5(2) . .
C24 N6 C20 120.6(2) . .
C6 N2 C12 108.1(2) . .
C6 N2 Cu1 111.96(17) . .
C12 N2 Cu1 139.32(17) . .
C30 N7 C26 118.5(3) . .
C30 N7 Cu2 127.2(2) . .
C26 N7 Cu2 113.92(18) . .
N2 C12 C11 109.2(2) . .
N2 C12 C13 125.0(2) . .
C11 C12 C13 125.4(2) . .
C31 N8 C37 107.7(2) 2_655 .
C31 N8 Cu2 112.67(18) 2_655 .
C37 N8 Cu2 139.31(17) . .
C6 N3 C7 132.6(2) . .
C6 N3 C11 107.0(2) . .
C7 N3 C11 120.4(2) . .
C5 N1 C1 117.9(2) . .
C5 N1 Cu1 127.75(19) . .
C1 N1 Cu1 113.62(17) . .
C37 C13 C25 113.0(2) . .
C37 C13 C12 113.9(2) . .
C25 C13 C12 114.3(2) . .
C37 C13 H13 104.8 . .
C25 C13 H13 104.8 . .
C12 C13 H13 104.8 . .
C18 N4 C14 117.7(2) . .
C18 N4 Cu1 127.6(2) . 2_655
C14 N4 Cu1 113.79(17) . 2_655
C32 C33 C34 121.6(3) . .
C32 C33 H33 119.2 . .
C34 C33 H33 119.2 . .
N5 C25 C24 108.9(2) . .
N5 C25 C13 125.4(2) . .
C24 C25 C13 125.4(2) . .
N1 C1 C2 121.3(3) . .
N1 C1 C6 111.9(2) . .
C2 C1 C6 126.7(3) . .
C37 C36 N9 105.5(2) 2_655 .
C37 C36 C35 134.8(3) 2_655 .
N9 C36 C35 119.6(2) . .
N5 C19 N6 109.8(2) . .
N5 C19 C14 120.9(2) . .
N6 C19 C14 129.0(2) . .
N8 C37 C36 110.1(2) . 2_655
N8 C37 C13 125.9(2) . .
C36 C37 C13 123.8(2) 2_655 .
C12 C11 N3 106.2(2) . .
C12 C11 C10 134.7(3) . .
N3 C11 C10 119.1(2) . .
C20 C21 C22 121.7(3) . .
C20 C21 H21 119.2 . .
C22 C21 H21 119.2 . .
C33 C32 N9 119.5(3) . .
C33 C32 H32 120.3 . .
N9 C32 H32 120.3 . .
C21 C20 N6 118.8(3) . .
C21 C20 H20 120.6 . .
N6 C20 H20 120.6 . .
N2 C6 N3 109.5(2) . .
N2 C6 C1 120.4(2) . .
N3 C6 C1 130.1(2) . .
C9 C10 C11 119.6(3) . .
C9 C10 H10 120.2 . .
C11 C10 H10 120.2 . .
C8 C7 N3 119.5(3) . .
C8 C7 H7 120.3 . .
N3 C7 H7 120.3 . .
N8 C31 N9 109.5(2) 2_655 .
N8 C31 C26 120.2(2) 2_655 .
N9 C31 C26 130.1(2) . .
N4 C18 C17 123.3(3) . .
N4 C18 H18 118.3 . .
C17 C18 H18 118.3 . .
C16 C15 C14 119.1(3) . .
C16 C15 H15 120.5 . .
C14 C15 H15 120.5 . .
N1 C5 C4 123.6(3) . .
N1 C5 H5 118.2 . .
C4 C5 H5 118.2 . .
C35 C34 C33 119.9(3) . .
C35 C34 H34 120.1 . .
C33 C34 H34 120.1 . .
C7 C8 C9 121.4(3) . .
C7 C8 H8 119.3 . .
C9 C8 H8 119.3 . .
N4 C14 C15 121.8(3) . .
N4 C14 C19 111.3(2) . .
C15 C14 C19 126.8(3) . .
C34 C35 C36 119.5(3) . .
C34 C35 H35 120.2 . .
C36 C35 H35 120.2 . .
C22 C23 C24 119.7(3) . .
C22 C23 H23 120.1 . .
C24 C23 H23 120.1 . .
C10 C9 C8 120.0(3) . .
C10 C9 H9 120.0 . .
C8 C9 H9 120.0 . .
N7 C30 C29 122.7(4) . .
N7 C30 H30 118.6 . .
C29 C30 H30 118.6 . .
C3 C2 C1 119.0(3) . .
C3 C2 H2 120.5 . .
C1 C2 H2 120.5 . .
C29 C28 C27 119.8(3) . .
C29 C28 H28 120.1 . .
C27 C28 H28 120.1 . .
C16 C17 C18 119.0(3) . .
C16 C17 H17 120.5 . .
C18 C17 H17 120.5 . .
C28 C29 C30 119.3(3) . .
C28 C29 H29 120.4 . .
C30 C29 H29 120.4 . .
C5 C4 C3 118.3(3) . .
C5 C4 H4 120.9 . .
C3 C4 H4 120.9 . .
C23 C22 C21 119.9(3) . .
C23 C22 H22 120.0 . .
C21 C22 H22 120.0 . .
C28 C27 C26 118.6(3) . .
C28 C27 H27 120.7 . .
C26 C27 H27 120.7 . .
C17 C16 C15 119.2(3) . .
C17 C16 H16 120.4 . .
C15 C16 H16 120.4 . .
N7 C26 C27 121.0(3) . .
N7 C26 C31 112.1(2) . .
C27 C26 C31 126.9(3) . .
C4 C3 C2 119.9(3) . .
C4 C3 H3 120.0 . .
C2 C3 H3 120.0 . .
C38A O1 C38 47.3(5) . .
C38A O1 H1 104.9 . .
C38 O1 H1 114.3 . .
O1 C38 C39 107.86(10) . .
O1 C38 H38A 110.1 . .
C39 C38 H38A 110.1 . .
O1 C38 H38B 110.1 . .
C39 C38 H38B 110.1 . .
H38A C38 H38B 108.4 . .
O1 C38A C39A 107.90(11) . .
O1 C38A H38C 110.1 . .
C39A C38A H38C 110.1 . .
O1 C38A H38D 110.1 . .
C39A C38A H38D 110.1 . .
H38C C38A H38D 108.4 . .
C38A C39A H39D 109.5 . .
C38A C39A H39E 109.5 . .
H39D C39A H39E 109.5 . .
C38A C39A H39F 109.5 . .
H39D C39A H39F 109.5 . .
H39E C39A H39F 109.5 . .

loop_
_geom_bond_atom_site_label_1
_geom_bond_atom_site_label_2
_geom_bond_distance
_geom_bond_site_symmetry_2
Cu1 N5 1.991(2) 2_655
Cu1 N2 1.992(2) .
Cu1 N1 2.080(2) .
Cu1 N4 2.091(2) 2_655
Cu2 N8 1.998(2) 2_655
Cu2 N8 1.998(2) .
Cu2 N7 2.091(2) .
Cu2 N7 2.091(2) 2_655
Cu3 Cl1 2.0809(10) 2
Cu3 Cl1 2.0809(10) .
Cu4 Cl3 2.0720(13) .
Cu4 Cl2 2.0790(14) .
N5 C19 1.345(3) .
N5 C25 1.343(3) .
N5 Cu1 1.991(2) 2_655
N9 C31 1.369(3) .
N9 C32 1.382(3) .
N9 C36 1.398(3) .
C24 C25 1.379(4) .
C24 N6 1.395(3) .
C24 C23 1.397(4) .
N6 C19 1.356(3) .
N6 C20 1.393(3) .
N2 C6 1.343(3) .
N2 C12 1.350(3) .
N7 C30 1.336(4) .
N7 C26 1.352(4) .
C12 C11 1.374(4) .
C12 C13 1.513(4) .
N8 C31 1.343(3) 2_655
N8 C37 1.344(3) .
N3 C6 1.361(3) .
N3 C7 1.388(3) .
N3 C11 1.399(3) .
N1 C5 1.335(4) .
N1 C1 1.348(3) .
C13 C37 1.505(3) .
C13 C25 1.505(4) .
C13 H13 0.9800 .
N4 C18 1.330(4) .
N4 C14 1.346(3) .
N4 Cu1 2.091(2) 2_655
C33 C32 1.341(5) .
C33 C34 1.411(5) .
C33 H33 0.9300 .
C1 C2 1.380(4) .
C1 C6 1.459(4) .
C36 C37 1.379(4) 2_655
C36 C35 1.405(4) .
C19 C14 1.460(4) .
C37 C36 1.379(4) 2_655
C11 C10 1.404(4) .
C21 C20 1.328(4) .
C21 C22 1.415(5) .
C21 H21 0.9300 .
C32 H32 0.9300 .
C20 H20 0.9300 .
C10 C9 1.353(5) .
C10 H10 0.9300 .
C7 C8 1.337(4) .
C7 H7 0.9300 .
C31 N8 1.343(3) 2_655
C31 C26 1.452(4) .
C18 C17 1.372(5) .
C18 H18 0.9300 .
C15 C16 1.374(4) .
C15 C14 1.385(4) .
C15 H15 0.9300 .
C5 C4 1.362(4) .
C5 H5 0.9300 .
C34 C35 1.346(4) .
C34 H34 0.9300 .
C8 C9 1.411(5) .
C8 H8 0.9300 .
C35 H35 0.9300 .
C23 C22 1.346(4) .
C23 H23 0.9300 .
C9 H9 0.9300 .
C30 C29 1.363(5) .
C30 H30 0.9300 .
C2 C3 1.372(4) .
C2 H2 0.9300 .
C28 C29 1.350(6) .
C28 C27 1.383(5) .
C28 H28 0.9300 .
C17 C16 1.360(5) .
C17 H17 0.9300 .
C29 H29 0.9300 .
C4 C3 1.361(5) .
C4 H4 0.9300 .
C22 H22 0.9300 .
C27 C26 1.386(4) .
C27 H27 0.9300 .
C16 H16 0.9300 .
C3 H3 0.9300 .
O1 C38A 1.4395(10) .
O1 C38 1.4397(10) .
O1 H1 0.8500 .
C38 C39 1.4796(10) .
C38 H38A 0.9700 .
C38 H38B 0.9700 .
C39 H39A 0.9600 .
C39 H39B 0.9600 .
C39 H39C 0.9600 .
C38A C39A 1.4794(10) .
C38A H38C 0.9700 .
C38A H38D 0.9700 .
C39A H39D 0.9600 .
C39A H39E 0.9600 .
C39A H39F 0.9600 .

loop_
_geom_hbond_atom_site_label_D
_geom_hbond_atom_site_label_H
_geom_hbond_atom_site_label_A
_geom_hbond_distance_DH
_geom_hbond_distance_HA
_geom_hbond_distance_DA
_geom_hbond_angle_DHA
_geom_hbond_site_symmetry_A
O1 H1 Cl2 0.85 2.37 3.175(4) 157.9 4_545
C2 H2 O1 0.93 2.45 3.327(5) 156.1 .
C7 H7 O1 0.93 2.46 3.321(5) 154.8 .
C13 H13 Cl1 0.98 2.78 3.758(3) 173.1 .
C18 H18 Cl2 0.93 2.74 3.640(3) 162.6 5_666
C32 H32 Cl3 0.93 2.65 3.444(3) 143.3 8

loop_
_geom_torsion_atom_site_label_1
_geom_torsion_atom_site_label_2
_geom_torsion_atom_site_label_3
_geom_torsion_atom_site_label_4
_geom_torsion
_geom_torsion_site_symmetry_1
_geom_torsion_site_symmetry_4
C25 C24 N6 C19 -1.3(3) . .
C23 C24 N6 C19 179.2(3) . .
C25 C24 N6 C20 174.4(2) . .
C23 C24 N6 C20 -5.1(4) . .
N5 Cu1 N2 C6 -136.13(17) 2_655 .
N1 Cu1 N2 C6 3.67(17) . .
N4 Cu1 N2 C6 105.24(19) 2_655 .
N5 Cu1 N2 C12 33.2(3) 2_655 .
N1 Cu1 N2 C12 173.0(3) . .
N4 Cu1 N2 C12 -85.5(3) 2_655 .
N8 Cu2 N7 C30 170.2(3) 2_655 .
N8 Cu2 N7 C30 -51.1(3) . .
N7 Cu2 N7 C30 39.9(2) 2_655 .
N8 Cu2 N7 C26 -3.18(19) 2_655 .
N8 Cu2 N7 C26 135.50(19) . .
N7 Cu2 N7 C26 -133.5(2) 2_655 .
C6 N2 C12 C11 0.8(3) . .
Cu1 N2 C12 C11 -168.8(2) . .
C6 N2 C12 C13 -172.6(2) . .
Cu1 N2 C12 C13 17.9(4) . .
N8 Cu2 N8 C31 -131.82(19) 2_655 2_655
N7 Cu2 N8 C31 108.97(19) . 2_655
N7 Cu2 N8 C31 6.49(18) 2_655 2_655
N8 Cu2 N8 C37 41.0(2) 2_655 .
N7 Cu2 N8 C37 -78.2(3) . .
N7 Cu2 N8 C37 179.3(3) 2_655 .
N5 Cu1 N1 C5 -46.2(3) 2_655 .
N2 Cu1 N1 C5 172.1(2) . .
N4 Cu1 N1 C5 44.5(2) 2_655 .
N5 Cu1 N1 C1 143.82(17) 2_655 .
N2 Cu1 N1 C1 2.10(18) . .
N4 Cu1 N1 C1 -125.48(18) 2_655 .
N2 C12 C13 C37 -118.9(3) . .
C11 C12 C13 C37 68.8(3) . .
N2 C12 C13 C25 13.1(4) . .
C11 C12 C13 C25 -159.2(3) . .
C19 N5 C25 C24 -0.2(3) . .
Cu1 N5 C25 C24 -170.0(2) 2_655 .
C19 N5 C25 C13 -174.0(2) . .
Cu1 N5 C25 C13 16.1(4) 2_655 .
N6 C24 C25 N5 1.0(3) . .
C23 C24 C25 N5 -179.6(3) . .
N6 C24 C25 C13 174.8(2) . .
C23 C24 C25 C13 -5.8(5) . .
C37 C13 C25 N5 13.2(4) . .
C12 C13 C25 N5 -119.3(3) . .
C37 C13 C25 C24 -159.6(2) . .
C12 C13 C25 C24 67.9(3) . .
C5 N1 C1 C2 -0.5(4) . .
Cu1 N1 C1 C2 170.6(2) . .
C5 N1 C1 C6 -178.0(2) . .
Cu1 N1 C1 C6 -6.9(3) . .
C31 N9 C36 C37 -0.1(3) . 2_655
C32 N9 C36 C37 -179.7(2) . 2_655
C31 N9 C36 C35 178.2(2) . .
C32 N9 C36 C35 -1.4(4) . .
C25 N5 C19 N6 -0.7(3) . .
Cu1 N5 C19 N6 172.30(16) 2_655 .
C25 N5 C19 C14 174.0(2) . .
Cu1 N5 C19 C14 -13.0(3) 2_655 .
C24 N6 C19 N5 1.2(3) . .
C20 N6 C19 N5 -173.8(3) . .
C24 N6 C19 C14 -172.9(3) . .
C20 N6 C19 C14 12.1(5) . .
C31 N8 C37 C36 -0.1(3) 2_655 2_655
Cu2 N8 C37 C36 -173.1(2) . 2_655
C31 N8 C37 C13 -175.7(2) 2_655 .
Cu2 N8 C37 C13 11.3(4) . .
C25 C13 C37 N8 -115.5(3) . .
C12 C13 C37 N8 17.2(4) . .
C25 C13 C37 C36 69.6(3) . 2_655
C12 C13 C37 C36 -157.8(2) . 2_655
N2 C12 C11 N3 -0.7(3) . .
C13 C12 C11 N3 172.7(2) . .
N2 C12 C11 C10 178.9(3) . .
C13 C12 C11 C10 -7.8(5) . .
C6 N3 C11 C12 0.3(3) . .
C7 N3 C11 C12 179.8(2) . .
C6 N3 C11 C10 -179.3(3) . .
C7 N3 C11 C10 0.2(4) . .
C34 C33 C32 N9 -1.9(5) . .
C31 N9 C32 C33 -176.7(3) . .
C36 N9 C32 C33 2.8(4) . .
C22 C21 C20 N6 0.0(5) . .
C19 N6 C20 C21 178.3(3) . .
C24 N6 C20 C21 3.9(4) . .
C12 N2 C6 N3 -0.6(3) . .
Cu1 N2 C6 N3 172.08(16) . .
C12 N2 C6 C1 178.2(2) . .
Cu1 N2 C6 C1 -9.1(3) . .
C7 N3 C6 N2 -179.2(3) . .
C11 N3 C6 N2 0.2(3) . .
C7 N3 C6 C1 2.1(5) . .
C11 N3 C6 C1 -178.5(3) . .
N1 C1 C6 N2 10.9(3) . .
C2 C1 C6 N2 -166.4(3) . .
N1 C1 C6 N3 -170.5(3) . .
C2 C1 C6 N3 12.1(5) . .
C12 C11 C10 C9 179.8(3) . .
N3 C11 C10 C9 -0.7(5) . .
C6 N3 C7 C8 -179.8(3) . .
C11 N3 C7 C8 0.8(4) . .
C32 N9 C31 N8 179.5(3) . 2_655
C36 N9 C31 N8 0.0(3) . 2_655
C32 N9 C31 C26 4.6(5) . .
C36 N9 C31 C26 -175.0(3) . .
C14 N4 C18 C17 -0.2(4) . .
Cu1 N4 C18 C17 -168.6(2) 2_655 .
C1 N1 C5 C4 -0.8(4) . .
Cu1 N1 C5 C4 -170.4(2) . .
C32 C33 C34 C35 -0.4(5) . .
N3 C7 C8 C9 -1.3(5) . .
C18 N4 C14 C15 0.2(4) . .
Cu1 N4 C14 C15 170.1(2) 2_655 .
C18 N4 C14 C19 -175.8(2) . .
Cu1 N4 C14 C19 -5.9(3) 2_655 .
C16 C15 C14 N4 0.6(4) . .
C16 C15 C14 C19 175.9(3) . .
N5 C19 C14 N4 12.9(3) . .
N6 C19 C14 N4 -173.6(2) . .
N5 C19 C14 C15 -162.9(3) . .
N6 C19 C14 C15 10.7(5) . .
C33 C34 C35 C36 1.7(5) . .
C37 C36 C35 C34 176.8(3) 2_655 .
N9 C36 C35 C34 -0.8(4) . .
C25 C24 C23 C22 -176.9(3) . .
N6 C24 C23 C22 2.4(4) . .
C11 C10 C9 C8 0.3(6) . .
C7 C8 C9 C10 0.8(6) . .
C26 N7 C30 C29 -0.6(5) . .
Cu2 N7 C30 C29 -173.7(3) . .
N1 C1 C2 C3 1.7(5) . .
C6 C1 C2 C3 178.8(3) . .
N4 C18 C17 C16 -0.5(5) . .
C27 C28 C29 C30 2.4(6) . .
N7 C30 C29 C28 -1.9(6) . .
N1 C5 C4 C3 0.8(5) . .
C24 C23 C22 C21 1.4(5) . .
C20 C21 C22 C23 -2.7(5) . .
C29 C28 C27 C26 -0.6(6) . .
C18 C17 C16 C15 1.2(5) . .
C14 C15 C16 C17 -1.3(5) . .
C30 N7 C26 C27 2.4(4) . .
Cu2 N7 C26 C27 176.4(2) . .
C30 N7 C26 C31 -174.6(3) . .
Cu2 N7 C26 C31 -0.6(3) . .
C28 C27 C26 N7 -1.8(5) . .
C28 C27 C26 C31 174.7(3) . .
N8 C31 C26 N7 6.6(4) 2_655 .
N9 C31 C26 N7 -178.9(3) . .
N8 C31 C26 C27 -170.2(3) 2_655 .
N9 C31 C26 C27 4.3(5) . .
C5 C4 C3 C2 0.4(5) . .
C1 C2 C3 C4 -1.6(5) . .
C38A O1 C38 C39 13.8(12) . .
C38 O1 C38A C39A 18.2(12) . .
